data_4085003
loop_
_publ_author_name
'Serin, Spencer C.'
'Patrick, Brian O.'
'Dake, Gregory R.'
'Gates, Derek P.'

_publ_section_title
;
 Reaction of an Enantiomerically Pure Phosphaalkene-Oxazoline with MeM
 Nucleophiles (M = Li and MgBr): Stereoselectivity and Noninnocence of the
 P-Mesityl Substituent
;
_journal_name_full Organometallics
_journal_page_first 141201152116001
_journal_paper_doi 10.1021/om501008m
_journal_year 2014
_chemical_absolute_configuration ad
_chemical_formula_moiety 'C52 H72 Cl3 N2 O2 P2 Pd2, Cl'
_chemical_formula_sum 'C52 H72 Cl4 N2 O2 P2 Pd2'
_chemical_formula_weight 1173.66
_chemical_name_systematic
;
 ?
;
_space_group_crystal_system trigonal
_space_group_IT_number 154
_space_group_name_Hall 'P 32 2"'
_space_group_name_H-M_alt 'P 32 2 1'
_symmetry_space_group_name_Hall 'P 32 2"'
_symmetry_space_group_name_H-M 'P 32 2 1'
_atom_sites_solution_hydrogens geom
_audit_creation_date 2014-10-01
_audit_creation_method
;
Olex2 1.2
(compiled 2014.09.19 svn.r3010 for OlexSys, GUI svn.r4874)
;
_cell_angle_alpha 90
_cell_angle_beta 90
_cell_angle_gamma 120
_cell_formula_units_Z 3
_cell_length_a 20.139(2)
_cell_length_b 20.139(2)
_cell_length_c 13.7756(13)
_cell_measurement_reflns_used 7729
_cell_measurement_temperature 90
_cell_measurement_theta_max 27.900
_cell_measurement_theta_min 1.884
_cell_volume 4838.6(8)
_computing_molecular_graphics 'Olex2 (Dolomanov et al., 2009)'
_computing_publication_material 'Olex2 (Dolomanov et al., 2009)'
_computing_structure_refinement 'XL (Sheldrick, 2008)'
_diffrn_ambient_temperature 90
_diffrn_detector 'Bruker APEX2 area detector'
_diffrn_detector_area_resol_mean 7.9
_diffrn_detector_type 'Bruker-Nonius APEXII CCD area detector'
_diffrn_measured_fraction_theta_full 1.000
_diffrn_measured_fraction_theta_max 0.999
_diffrn_measurement_device 'Bruker-Nonius APEXII CCD area detector and D8 diffractometer'
_diffrn_measurement_device_type DUO_Mo
_diffrn_measurement_method '\w and \f scans'
_diffrn_radiation_monochromator 'TRIUMPH curved-crystal'
_diffrn_radiation_probe x-ray
_diffrn_radiation_type MoK\a
_diffrn_radiation_wavelength 0.71073
_diffrn_reflns_av_R_equivalents 0.0551
_diffrn_reflns_av_unetI/netI 0.0342
_diffrn_reflns_Laue_measured_fraction_full 1.000
_diffrn_reflns_Laue_measured_fraction_max 0.999
_diffrn_reflns_limit_h_max 26
_diffrn_reflns_limit_h_min -26
_diffrn_reflns_limit_k_max 26
_diffrn_reflns_limit_k_min -26
_diffrn_reflns_limit_l_max 18
_diffrn_reflns_limit_l_min -17
_diffrn_reflns_number 50106
_diffrn_reflns_point_group_measured_fraction_full 1.000
_diffrn_reflns_point_group_measured_fraction_max 0.999
_diffrn_reflns_theta_full 25.000
_diffrn_reflns_theta_max 27.900
_diffrn_reflns_theta_min 1.884
_diffrn_source 'sealed X-ray tube'
_exptl_absorpt_coefficient_mu 0.806
_exptl_absorpt_correction_T_max 0.924
_exptl_absorpt_correction_T_min 0.587
_exptl_absorpt_correction_type multi-scan
_exptl_absorpt_process_details 'SADABS. Bruker'
_exptl_crystal_colour orange
_exptl_crystal_density_diffrn 1.208
_exptl_crystal_density_meas ?
_exptl_crystal_density_method 'not measured'
_exptl_crystal_description plate
_exptl_crystal_F_000 1812
_exptl_crystal_size_max 0.74
_exptl_crystal_size_mid 0.28
_exptl_crystal_size_min 0.1
_refine_diff_density_max 0.911
_refine_diff_density_min -0.371
_refine_diff_density_rms 0.076
_refine_ls_abs_structure_details
;
 Flack x determined using 3074 quotients [(I+)-(I-)]/[(I+)+(I-)]
 (Parsons, Flack and Wagner, Acta Cryst. B69 (2013) 249-259).
;
_refine_ls_abs_structure_Flack -0.048(10)
_refine_ls_extinction_method none
_refine_ls_goodness_of_fit_ref 1.051
_refine_ls_hydrogen_treatment constr
_refine_ls_matrix_type full
_refine_ls_number_parameters 298
_refine_ls_number_reflns 7729
_refine_ls_number_restraints 0
_refine_ls_restrained_S_all 1.051
_refine_ls_R_factor_all 0.0371
_refine_ls_R_factor_gt 0.0291
_refine_ls_shift/su_max 0.001
_refine_ls_shift/su_mean 0.000
_refine_ls_structure_factor_coef Fsqd
_refine_ls_weighting_details 'w=1/[\s^2^(Fo^2^)+(0.0223P)^2^+4.8663P] where P=(Fo^2^+2Fc^2^)/3'
_refine_ls_weighting_scheme calc
_refine_ls_wR_factor_gt 0.0615
_refine_ls_wR_factor_ref 0.0652
_reflns_Friedel_coverage 0.847
_reflns_Friedel_fraction_full 1.000
_reflns_Friedel_fraction_max 0.999
_reflns_number_gt 7002
_reflns_number_total 7729
_reflns_threshold_expression 'I > 2\s(I)'
_cod_data_source_file om501008m_si_001.cif
_cod_data_source_block platon_sq_s
_cod_depositor_comments
;
The following automatic conversions were performed:

'_diffrn_radiation_probe' value 'X-ray' changed to 'x-ray' according
to
/home/saulius/struct/COD-crude-data--automatic-downloads/rss-feeds/ACS/lib/dictionaries/cif_core.dic
dictionary named 'cif_core.dic' version 2.4.2 from 2011-04-26.

Automatic conversion script
Id: cif_fix_values 2935 2014-11-11 08:27:57Z andrius 

The following automatic conversions were performed:

'_exptl_crystal_density_meas' value 'not measured' was changed to '?'
- the value is perceived as not measured.

Automatic conversion script
Id: cif_fix_values 3008 2015-01-20 13:52:24Z robertas 
;
_cod_original_cell_volume 4838.6(11)
_cod_database_code 4085003
_shelxl_version_number 2014-3
_shelx_space_group_comment
;
The symmetry employed for this shelxl refinement is uniquely defined
by the following loop, which should always be used as a source of
symmetry information in preference to the above space-group names.
They are only intended as comments.
;
_shelx_estimated_absorpt_t_max 0.924
_shelx_estimated_absorpt_t_min 0.587
_olex2_refinement_description
;
1. Fixed Uiso
 At 1.2 times of:
  All C(H) groups, All C(H,H) groups, All N(H) groups
 At 1.5 times of:
  All C(H,H,H) groups, All O(H) groups
2.a Ternary CH refined with riding coordinates:
 C1(H1B), C13(H13), C14(H14), C18(H18)
2.b Secondary CH2 refined with riding coordinates:
 C17(H17A,H17B)
2.c Aromatic/amide H refined with riding coordinates:
 N1(H1A), C4(H4), C5(H5), C6(H6), C7(H7), C8(H8), C20(H20), C22(H22)
2.d Idealised Me refined as rotating group:
 C2(H2A,H2B,H2C), C10(H10A,H10B,H10C), C11(H11A,H11B,H11C), C15(H15A,H15B,
 H15C), C16(H16A,H16B,H16C), C25(H25A,H25B,H25C), C26(H26A,H26B,H26C)
2.e Idealised tetrahedral OH refined as rotating group:
 O1(H1)
;
_olex2_submission_special_instructions 'No special instructions were received'

loop_
_space_group_symop_operation_xyz
'x, y, z'
'-y, x-y, z+2/3'
'-x+y, -x, z+1/3'
'y, x, -z'
'x-y, -y, -z+1/3'
'-x, -x+y, -z+2/3'

loop_
_atom_site_label
_atom_site_type_symbol
_atom_site_fract_x
_atom_site_fract_y
_atom_site_fract_z
_atom_site_U_iso_or_equiv
_atom_site_adp_type
_atom_site_occupancy
_atom_site_site_symmetry_order
_atom_site_calc_flag
_atom_site_refinement_flags_posn
_atom_site_refinement_flags_adp
_atom_site_refinement_flags_occupancy
Pd1 Pd 0.07859(2) 0.44034(2) 0.89808(2) 0.01374(7) Uani 1 1 d . . .
Cl1 Cl 0.18443(5) 0.46931(6) 0.79095(7) 0.0206(2) Uani 1 1 d . . .
Cl2 Cl 0.0000 0.31081(6) 0.8333 0.0169(3) Uani 1 2 d S T P
P1 P 0.12326(5) 0.55499(6) 0.96229(7) 0.0143(2) Uani 1 1 d . . .
O1 O -0.15979(18) 0.28770(19) 1.1105(2) 0.0293(7) Uani 1 1 d . . .
H1 H -0.1684 0.2862 1.0506 0.044 Uiso 1 1 calc GR . .
N1 N 0.00720(18) 0.35184(18) 1.1246(2) 0.0155(7) Uani 1 1 d . . .
H1A H 0.0291 0.3517 1.1799 0.019 Uiso 1 1 calc R . .
C1 C 0.1483(2) 0.5537(2) 1.0910(3) 0.0153(8) Uani 1 1 d . . .
H1B H 0.1605 0.6042 1.1195 0.018 Uiso 1 1 calc R . .
C2 C 0.2057(2) 0.6358(2) 0.9100(3) 0.0192(8) Uani 1 1 d . . .
H2A H 0.1941 0.6433 0.8431 0.029 Uiso 1 1 calc GR . .
H2B H 0.2490 0.6264 0.9100 0.029 Uiso 1 1 calc GR . .
H2C H 0.2190 0.6819 0.9482 0.029 Uiso 1 1 calc GR . .
C3 C 0.2224(2) 0.5508(2) 1.0912(3) 0.0154(8) Uani 1 1 d . . .
C4 C 0.2261(2) 0.4868(3) 1.0609(3) 0.0215(9) Uani 1 1 d . . .
H4 H 0.1806 0.4424 1.0402 0.026 Uiso 1 1 calc R . .
C5 C 0.2952(3) 0.4866(3) 1.0603(3) 0.0228(9) Uani 1 1 d . . .
H5 H 0.2968 0.4427 1.0386 0.027 Uiso 1 1 calc R . .
C6 C 0.3614(2) 0.5509(3) 1.0916(3) 0.0240(10) Uani 1 1 d . . .
H6 H 0.4084 0.5506 1.0929 0.029 Uiso 1 1 calc R . .
C7 C 0.3597(2) 0.6153(3) 1.1209(3) 0.0244(9) Uani 1 1 d . . .
H7 H 0.4057 0.6595 1.1412 0.029 Uiso 1 1 calc R . .
C8 C 0.2901(2) 0.6157(2) 1.1210(3) 0.0199(8) Uani 1 1 d . . .
H8 H 0.2890 0.6603 1.1413 0.024 Uiso 1 1 calc R . .
C9 C 0.0797(2) 0.4896(2) 1.1524(3) 0.0150(8) Uani 1 1 d . . .
C10 C 0.0318(2) 0.5232(2) 1.1977(3) 0.0186(8) Uani 1 1 d . . .
H10A H -0.0133 0.4822 1.2306 0.028 Uiso 1 1 calc GR . .
H10B H 0.0152 0.5453 1.1463 0.028 Uiso 1 1 calc GR . .
H10C H 0.0634 0.5632 1.2448 0.028 Uiso 1 1 calc GR . .
C11 C 0.1131(2) 0.4678(2) 1.2396(3) 0.0191(8) Uani 1 1 d . . .
H11A H 0.0720 0.4372 1.2858 0.029 Uiso 1 1 calc GR . .
H11B H 0.1523 0.5146 1.2716 0.029 Uiso 1 1 calc GR . .
H11C H 0.1363 0.4379 1.2167 0.029 Uiso 1 1 calc GR . .
C12 C 0.0248(2) 0.4185(2) 1.0906(3) 0.0145(7) Uani 1 1 d . . .
C13 C -0.0451(2) 0.2759(2) 1.0822(3) 0.0208(9) Uani 1 1 d . . .
H13 H -0.0512 0.2831 1.0115 0.025 Uiso 1 1 calc R . .
C14 C -0.0107(3) 0.2227(2) 1.0917(3) 0.0263(9) Uani 1 1 d . . .
H14 H -0.0170 0.2044 1.1604 0.032 Uiso 1 1 calc R . .
C15 C 0.0750(3) 0.2641(3) 1.0662(4) 0.0332(11) Uani 1 1 d . . .
H15A H 0.0934 0.2273 1.0673 0.050 Uiso 1 1 calc GR . .
H15B H 0.1036 0.3047 1.1138 0.050 Uiso 1 1 calc GR . .
H15C H 0.0826 0.2866 1.0012 0.050 Uiso 1 1 calc GR . .
C16 C -0.0560(3) 0.1528(3) 1.0255(4) 0.0422(13) Uani 1 1 d . . .
H16A H -0.1104 0.1267 1.0434 0.063 Uiso 1 1 calc GR . .
H16B H -0.0363 0.1173 1.0331 0.063 Uiso 1 1 calc GR . .
H16C H -0.0501 0.1697 0.9578 0.063 Uiso 1 1 calc GR . .
C17 C -0.1237(2) 0.2441(3) 1.1310(3) 0.0260(10) Uani 1 1 d . . .
H17A H -0.1574 0.1907 1.1090 0.031 Uiso 1 1 calc R . .
H17B H -0.1172 0.2430 1.2021 0.031 Uiso 1 1 calc R . .
C18 C -0.0074(2) 0.4249(2) 0.9969(3) 0.0123(7) Uani 1 1 d . . .
H18 H -0.0551 0.3753 0.9826 0.015 Uiso 1 1 calc R . .
C19 C -0.0238(2) 0.4899(2) 0.9853(3) 0.0169(8) Uani 1 1 d . . .
C20 C -0.0977(2) 0.4788(2) 0.9975(3) 0.0168(8) Uani 1 1 d . . .
H20 H -0.1396 0.4289 1.0096 0.020 Uiso 1 1 calc R . .
C21 C -0.1097(2) 0.5412(3) 0.9918(3) 0.0196(8) Uani 1 1 d . . .
C22 C -0.0474(2) 0.6142(2) 0.9756(3) 0.0208(9) Uani 1 1 d . . .
H22 H -0.0557 0.6566 0.9727 0.025 Uiso 1 1 calc R . .
C23 C 0.0275(2) 0.6271(2) 0.9636(3) 0.0192(8) Uani 1 1 d . . .
C24 C 0.0374(2) 0.5633(2) 0.9669(3) 0.0163(8) Uani 1 1 d . . .
C25 C 0.0921(3) 0.7076(2) 0.9466(3) 0.0248(9) Uani 1 1 d . . .
H25A H 0.1293 0.7227 0.9997 0.037 Uiso 1 1 calc GR . .
H25B H 0.0717 0.7427 0.9440 0.037 Uiso 1 1 calc GR . .
H25C H 0.1174 0.7097 0.8850 0.037 Uiso 1 1 calc GR . .
C26 C -0.1889(2) 0.5308(3) 1.0035(3) 0.0237(9) Uani 1 1 d . . .
H26A H -0.2078 0.5365 0.9402 0.036 Uiso 1 1 calc GR . .
H26B H -0.1867 0.5697 1.0483 0.036 Uiso 1 1 calc GR . .
H26C H -0.2237 0.4796 1.0295 0.036 Uiso 1 1 calc GR . .
Cl3 Cl 0.0000 0.27776(8) 1.3333 0.0380(4) Uani 1 2 d S T P

loop_
_atom_site_aniso_label
_atom_site_aniso_U_11
_atom_site_aniso_U_22
_atom_site_aniso_U_33
_atom_site_aniso_U_23
_atom_site_aniso_U_13
_atom_site_aniso_U_12
Pd1 0.01243(13) 0.01685(14) 0.01245(12) -0.00324(11) -0.00226(11) 0.00769(12)
Cl1 0.0160(4) 0.0261(5) 0.0197(5) -0.0054(4) 0.0003(4) 0.0105(4)
Cl2 0.0205(7) 0.0175(4) 0.0137(6) -0.0015(2) -0.0030(5) 0.0102(3)
P1 0.0117(5) 0.0167(5) 0.0145(5) -0.0021(4) -0.0007(4) 0.0073(4)
O1 0.0219(15) 0.0362(19) 0.0270(16) 0.0025(15) -0.0003(13) 0.0125(15)
N1 0.0152(15) 0.0158(16) 0.0131(15) 0.0002(13) -0.0016(12) 0.0059(13)
C1 0.0135(18) 0.0151(18) 0.0154(18) -0.0028(14) -0.0022(14) 0.0056(15)
C2 0.0122(18) 0.0194(19) 0.023(2) -0.0013(16) 0.0012(16) 0.0059(16)
C3 0.0127(18) 0.022(2) 0.0132(18) -0.0004(15) -0.0004(15) 0.0100(16)
C4 0.0179(19) 0.028(2) 0.019(2) -0.0073(17) -0.0027(16) 0.0123(17)
C5 0.029(2) 0.032(2) 0.018(2) 0.0021(18) 0.0044(17) 0.023(2)
C6 0.0149(19) 0.038(3) 0.024(2) 0.0037(19) 0.0028(16) 0.0168(19)
C7 0.0122(19) 0.028(2) 0.027(2) 0.0019(19) -0.0030(17) 0.0063(18)
C8 0.0147(19) 0.020(2) 0.022(2) -0.0049(17) -0.0023(16) 0.0067(17)
C9 0.0125(17) 0.0207(19) 0.0119(18) -0.0035(15) -0.0010(14) 0.0085(16)
C10 0.0142(18) 0.026(2) 0.0161(19) -0.0056(15) 0.0003(15) 0.0100(17)
C11 0.0138(17) 0.025(2) 0.0156(18) -0.0037(16) -0.0035(14) 0.0072(16)
C12 0.0089(16) 0.0168(19) 0.0166(18) -0.0021(15) 0.0013(13) 0.0055(15)
C13 0.020(2) 0.020(2) 0.019(2) -0.0005(16) -0.0021(16) 0.0075(17)
C14 0.034(2) 0.020(2) 0.025(2) -0.0021(17) -0.0029(18) 0.0139(19)
C15 0.036(3) 0.036(3) 0.039(3) -0.007(2) -0.008(2) 0.026(2)
C16 0.053(4) 0.026(3) 0.045(3) -0.010(2) -0.009(3) 0.018(3)
C17 0.018(2) 0.023(2) 0.028(2) 0.0036(18) -0.0029(18) 0.0036(18)
C18 0.0136(18) 0.0127(17) 0.0134(18) -0.0026(14) -0.0023(15) 0.0087(15)
C19 0.0178(19) 0.0227(19) 0.0129(18) -0.0017(15) -0.0012(15) 0.0121(16)
C20 0.0124(18) 0.024(2) 0.0122(18) 0.0014(15) 0.0006(14) 0.0071(16)
C21 0.019(2) 0.031(2) 0.0138(19) -0.0009(17) -0.0024(16) 0.0156(18)
C22 0.025(2) 0.026(2) 0.020(2) 0.0002(16) 0.0020(17) 0.0186(19)
C23 0.018(2) 0.022(2) 0.018(2) -0.0007(16) -0.0004(16) 0.0099(17)
C24 0.0125(18) 0.025(2) 0.0133(18) 0.0000(15) 0.0000(14) 0.0108(16)
C25 0.021(2) 0.0157(19) 0.038(2) -0.0021(17) 0.0027(19) 0.0090(18)
C26 0.021(2) 0.036(2) 0.022(2) -0.0003(19) 0.0017(17) 0.0204(19)
Cl3 0.0640(12) 0.0400(6) 0.0179(7) -0.0033(4) -0.0066(8) 0.0320(6)

loop_
_atom_type_symbol
_atom_type_description
_atom_type_scat_dispersion_real
_atom_type_scat_dispersion_imag
_atom_type_scat_source
C C 0.0033 0.0016 'International Tables Vol C Tables 4.2.6.8 and 6.1.1.4'
H H 0.0000 0.0000 'International Tables Vol C Tables 4.2.6.8 and 6.1.1.4'
N N 0.0061 0.0033 'International Tables Vol C Tables 4.2.6.8 and 6.1.1.4'
O O 0.0106 0.0060 'International Tables Vol C Tables 4.2.6.8 and 6.1.1.4'
P P 0.1023 0.0942 'International Tables Vol C Tables 4.2.6.8 and 6.1.1.4'
Cl Cl 0.1484 0.1585 'International Tables Vol C Tables 4.2.6.8 and 6.1.1.4'
Pd Pd -0.9988 1.0072 'International Tables Vol C Tables 4.2.6.8 and 6.1.1.4'

loop_
_geom_angle_atom_site_label_1
_geom_angle_atom_site_label_2
_geom_angle_atom_site_label_3
_geom_angle
_geom_angle_site_symmetry_1
Cl1 Pd1 Cl2 93.28(3) .
P1 Pd1 Cl1 98.27(4) .
P1 Pd1 Cl2 166.61(3) .
C18 Pd1 Cl1 174.85(11) .
C18 Pd1 Cl2 91.87(10) .
C18 Pd1 P1 76.65(11) .
Pd1 Cl2 Pd1 83.97(4) 6_556
C1 P1 Pd1 110.00(13) .
C2 P1 Pd1 119.83(14) .
C2 P1 C1 105.26(18) .
C2 P1 C24 114.89(19) .
C24 P1 Pd1 101.62(14) .
C24 P1 C1 104.29(18) .
C12 N1 C13 128.0(3) .
C3 C1 P1 106.4(3) .
C3 C1 C9 116.1(3) .
C9 C1 P1 113.0(2) .
C4 C3 C1 122.9(4) .
C4 C3 C8 118.4(4) .
C8 C3 C1 118.7(4) .
C3 C4 C5 121.4(4) .
C6 C5 C4 119.5(4) .
C7 C6 C5 120.5(4) .
C6 C7 C8 120.0(4) .
C3 C8 C7 120.1(4) .
C10 C9 C1 109.7(3) .
C11 C9 C1 108.7(3) .
C11 C9 C10 105.3(3) .
C11 C9 C12 112.0(3) .
C12 C9 C1 112.8(3) .
C12 C9 C10 108.0(3) .
N1 C12 C9 117.3(3) .
N1 C12 C18 120.1(3) .
C18 C12 C9 122.6(3) .
N1 C13 C14 110.4(3) .
N1 C13 C17 108.2(3) .
C17 C13 C14 113.5(3) .
C15 C14 C13 112.0(3) .
C15 C14 C16 110.6(4) .
C16 C14 C13 108.6(4) .
O1 C17 C13 113.2(3) .
C12 C18 Pd1 102.3(2) .
C12 C18 C19 117.6(3) .
C19 C18 Pd1 109.0(3) .
C20 C19 C18 121.6(4) .
C24 C19 C18 118.5(3) .
C24 C19 C20 119.8(4) .
C21 C20 C19 119.9(4) .
C20 C21 C26 121.1(4) .
C22 C21 C20 119.3(4) .
C22 C21 C26 119.6(4) .
C21 C22 C23 122.0(4) .
C22 C23 C25 119.2(4) .
C24 C23 C22 117.4(4) .
C24 C23 C25 123.5(4) .
C19 C24 P1 106.6(3) .
C19 C24 C23 121.6(4) .
C23 C24 P1 131.5(3) .

loop_
_geom_bond_atom_site_label_1
_geom_bond_atom_site_label_2
_geom_bond_distance
_geom_bond_site_symmetry_2
Pd1 Cl1 2.4121(10) .
Pd1 Cl2 2.4447(10) .
Pd1 P1 2.2012(10) .
Pd1 C18 2.100(4) .
Cl2 Pd1 2.4447(10) 6_556
P1 C1 1.848(4) .
P1 C2 1.795(4) .
P1 C24 1.820(4) .
O1 C17 1.421(5) .
N1 C12 1.293(5) .
N1 C13 1.476(5) .
C1 C3 1.522(5) .
C1 C9 1.582(5) .
C3 C4 1.391(6) .
C3 C8 1.398(5) .
C4 C5 1.392(6) .
C5 C6 1.383(6) .
C6 C7 1.373(6) .
C7 C8 1.408(6) .
C9 C10 1.560(5) .
C9 C11 1.544(5) .
C9 C12 1.553(5) .
C12 C18 1.480(5) .
C13 C14 1.546(6) .
C13 C17 1.533(6) .
C14 C15 1.536(6) .
C14 C16 1.537(6) .
C18 C19 1.510(5) .
C19 C20 1.401(5) .
C19 C24 1.394(6) .
C20 C21 1.394(6) .
C21 C22 1.394(6) .
C21 C26 1.511(6) .
C22 C23 1.406(6) .
C23 C24 1.397(6) .
C23 C25 1.505(6) .

loop_
_geom_torsion_atom_site_label_1
_geom_torsion_atom_site_label_2
_geom_torsion_atom_site_label_3
_geom_torsion_atom_site_label_4
_geom_torsion
Pd1 P1 C1 C3 74.5(3)
Pd1 P1 C1 C9 -54.1(3)
Pd1 P1 C24 C19 34.2(3)
Pd1 P1 C24 C23 -152.0(4)
Pd1 C18 C19 C20 145.4(3)
Pd1 C18 C19 C24 -37.8(4)
P1 C1 C3 C4 -69.2(4)
P1 C1 C3 C8 109.3(4)
P1 C1 C9 C10 -90.9(3)
P1 C1 C9 C11 154.4(3)
P1 C1 C9 C12 29.6(4)
N1 C12 C18 Pd1 -94.0(3)
N1 C12 C18 C19 146.7(4)
N1 C13 C14 C15 -43.6(5)
N1 C13 C14 C16 -166.1(4)
N1 C13 C17 O1 65.4(4)
C1 P1 C24 C19 -80.2(3)
C1 P1 C24 C23 93.6(4)
C1 C3 C4 C5 178.8(4)
C1 C3 C8 C7 -179.3(4)
C1 C9 C12 N1 131.0(3)
C1 C9 C12 C18 -49.5(5)
C2 P1 C1 C3 -55.9(3)
C2 P1 C1 C9 175.5(3)
C2 P1 C24 C19 165.1(3)
C2 P1 C24 C23 -21.1(5)
C3 C1 C9 C10 145.8(3)
C3 C1 C9 C11 31.1(4)
C3 C1 C9 C12 -93.7(4)
C3 C4 C5 C6 0.8(6)
C4 C3 C8 C7 -0.7(6)
C4 C5 C6 C7 -1.6(6)
C5 C6 C7 C8 1.2(7)
C6 C7 C8 C3 0.0(6)
C8 C3 C4 C5 0.3(6)
C9 C1 C3 C4 57.5(5)
C9 C1 C3 C8 -124.0(4)
C9 C12 C18 Pd1 86.5(3)
C9 C12 C18 C19 -32.8(5)
C10 C9 C12 N1 -107.6(4)
C10 C9 C12 C18 71.9(4)
C11 C9 C12 N1 7.9(5)
C11 C9 C12 C18 -172.6(3)
C12 N1 C13 C14 138.2(4)
C12 N1 C13 C17 -97.0(4)
C12 C18 C19 C20 -98.9(4)
C12 C18 C19 C24 77.9(5)
C13 N1 C12 C9 178.0(3)
C13 N1 C12 C18 -1.6(6)
C14 C13 C17 O1 -171.6(3)
C17 C13 C14 C15 -165.2(4)
C17 C13 C14 C16 72.2(5)
C18 C19 C20 C21 176.3(3)
C18 C19 C24 P1 0.1(4)
C18 C19 C24 C23 -174.4(3)
C19 C20 C21 C22 -1.1(6)
C19 C20 C21 C26 179.4(4)
C20 C19 C24 P1 177.0(3)
C20 C19 C24 C23 2.4(6)
C20 C21 C22 C23 0.8(6)
C21 C22 C23 C24 1.0(6)
C21 C22 C23 C25 -179.9(4)
C22 C23 C24 P1 -175.7(3)
C22 C23 C24 C19 -2.6(6)
C24 P1 C1 C3 -177.2(3)
C24 P1 C1 C9 54.2(3)
C24 C19 C20 C21 -0.5(6)
C25 C23 C24 P1 5.3(6)
C25 C23 C24 C19 178.3(4)
C26 C21 C22 C23 -179.6(4)

loop_
_platon_squeeze_void_nr
_platon_squeeze_void_average_x
_platon_squeeze_void_average_y
_platon_squeeze_void_average_z
_platon_squeeze_void_volume
_platon_squeeze_void_count_electrons
_platon_squeeze_void_content
1 0.000 0.000 -0.018 1245 192 ' '
